data_7154818
loop_
_publ_author_name
'Kim, Eunsun'
'Felouat, Abdellah'
'Zaborova, Elena'
'Ribierre, Jean-Charles'
'Wu, Jeong Weon'
'Senatore, S\'ebastien'
'Matthews, C\'edric'
'Lenne, Pierre-Fran\,cois'
'Baffert, Carole'
'Karapetyan, Artak'
'Giorgi, Michel'
'Jacquemin, Denis'
'Ponce-Vargas, Miguel'
'Guennic, Boris Le'
'Fages, Fr\'ed\'eric'
'D'Al\'eo, Anthony'

_publ_section_title
;
 Borondifluoride complexes of hemicurcuminoids as bio-inspired push-pull
 dyes for bioimaging.
;
_journal_issue 4
_journal_name_full 'Organic &amp; biomolecular chemistry'
_journal_page_first 1311
_journal_page_last 1324
_journal_paper_doi 10.1039/c5ob02295a
_journal_volume 14
_journal_year 2016
_chemical_compound_source 'synthesis as described'
_chemical_formula_moiety 'C17 H12 B1 F5 O3'
_chemical_formula_sum 'C17 H12 B F5 O3'
_chemical_formula_weight 370.08
_chemical_melting_point 480.1(10)
_chemical_name_systematic
(E)-2,2-difluoro-6-(2-(6-methoxynaphthalen-2-yl)vinyl)-4-(trifluoromethyl)-2H-1,3,2-dioxaborinin-1-ium-2-uide
_space_group_IT_number 15
_symmetry_cell_setting monoclinic
_symmetry_Int_Tables_number 15
_symmetry_space_group_name_Hall '-C 2yc'
_symmetry_space_group_name_H-M 'C 1 2/c 1'
_atom_sites_solution_hydrogens geom
_atom_sites_solution_primary direct
_atom_sites_solution_secondary difmap
_audit_conform_dict_location ftp://ftp.iucr.org/pub/cif_core.dic
_audit_conform_dict_name cif_core.dic
_audit_conform_dict_version 2.4
_audit_creation_date 2013-05-23T16:43:32-00:00
_audit_creation_method 'WinGX routine CIF_UPDATE'
_audit_update_record
;
2015-10-18 deposited with the CCDC.
2015-12-01 downloaded from the CCDC.
;
_cell_angle_alpha 90
_cell_angle_beta 132.732(5)
_cell_angle_gamma 90
_cell_formula_units_Z 8
_cell_length_a 22.4771(8)
_cell_length_b 12.8997(8)
_cell_length_c 15.6366(8)
_cell_measurement_reflns_used 15681
_cell_measurement_temperature 293(2)
_cell_measurement_theta_max 26.37
_cell_measurement_theta_min 3.18
_cell_measurement_wavelength 0.71073
_cell_volume 3330.2(4)
_computing_molecular_graphics 'Ortep-3 for Windows (Farrugia, 1997)'
_computing_publication_material 'WinGX publication routines (Farrugia, 1999)'
_computing_structure_refinement 'SHELXL-97 (Sheldrick, 2008)'
_diffrn_ambient_temperature 293(2)
_diffrn_measured_fraction_theta_full 0.995
_diffrn_measured_fraction_theta_max 0.996
_diffrn_measurement_device_type KappaCCD
_diffrn_measurement_method 'Omega + Phi scan'
_diffrn_radiation_monochromator graphite
_diffrn_radiation_probe x-ray
_diffrn_radiation_type MoK\a
_diffrn_radiation_wavelength 0.71073
_diffrn_reflns_av_R_equivalents 0.142
_diffrn_reflns_av_unetI/netI 0.08
_diffrn_reflns_limit_h_max 28
_diffrn_reflns_limit_h_min 0
_diffrn_reflns_limit_k_max 16
_diffrn_reflns_limit_k_min 0
_diffrn_reflns_limit_l_max 14
_diffrn_reflns_limit_l_min -19
_diffrn_reflns_number 15681
_diffrn_reflns_theta_full 25
_diffrn_reflns_theta_max 26.37
_diffrn_reflns_theta_min 3.18
_diffrn_standards_number 0
_exptl_absorpt_coefficient_mu 0.136
_exptl_absorpt_correction_type none
_exptl_crystal_colour red
_exptl_crystal_density_diffrn 1.476
_exptl_crystal_density_method 'not measured'
_exptl_crystal_description prism
_exptl_crystal_F_000 1504
_exptl_crystal_recrystallization_method 'Re-crystallisation from solvent: dichloromethane'
_exptl_crystal_size_max 0.2
_exptl_crystal_size_mid 0.18
_exptl_crystal_size_min 0.12
_refine_diff_density_max 0.155
_refine_diff_density_min -0.156
_refine_diff_density_rms 0.038
_refine_ls_extinction_method none
_refine_ls_goodness_of_fit_ref 1.03
_refine_ls_hydrogen_treatment constr
_refine_ls_matrix_type full
_refine_ls_number_parameters 264
_refine_ls_number_reflns 3394
_refine_ls_number_restraints 0
_refine_ls_restrained_S_all 1.03
_refine_ls_R_factor_all 0.1608
_refine_ls_R_factor_gt 0.0612
_refine_ls_shift/su_max 0
_refine_ls_shift/su_mean 0
_refine_ls_structure_factor_coef Fsqd
_refine_ls_weighting_details 'calc w=1/[\s^2^(Fo^2^)+(0.0783P)^2^+1.0708P] where P=(Fo^2^+2Fc^2^)/3'
_refine_ls_weighting_scheme calc
_refine_ls_wR_factor_gt 0.1417
_refine_ls_wR_factor_ref 0.1897
_reflns_number_gt 1519
_reflns_number_total 3394
_reflns_threshold_expression >2\s(I)
_cod_data_source_file c5ob02295a2.cif
_cod_data_source_block ad801
_cod_depositor_comments
;
The following automatic conversions were performed:

'_chemical_melting_point' value '206-208\%C' was changed to
'480.1(10)' - it was converted from degrees Celsius(C) to Kelvins(K),
the average value was taken and precision was estimated.

Automatic conversion script
Id: cif_fix_values 4268 2015-11-12 08:31:59Z antanas 

 Adding full bibliography for 7154817--7154821.cif.
;
_cod_original_cell_volume 3330.2(3)
_cod_original_sg_symbol_H-M 'C 2/c'
_cod_original_formula_sum 'C17 H12 B1 F5 O3'
_cod_database_code 7154818
_audit_block_doi 10.5517/cc11g2bx

loop_
_symmetry_equiv_pos_as_xyz
'x, y, z'
'-x, y, -z+1/2'
'x+1/2, y+1/2, z'
'-x+1/2, y+1/2, -z+1/2'
'-x, -y, -z'
'x, -y, z-1/2'
'-x+1/2, -y+1/2, -z'
'x+1/2, -y+1/2, z-1/2'

loop_
_atom_site_label
_atom_site_type_symbol
_atom_site_fract_x
_atom_site_fract_y
_atom_site_fract_z
_atom_site_U_iso_or_equiv
_atom_site_adp_type
_atom_site_occupancy
_atom_site_symmetry_multiplicity
_atom_site_calc_flag
_atom_site_refinement_flags
C1 C 0.5758(3) -0.0856(4) 0.1816(5) 0.0960(12) Uani 1 1 d .
C2 C 0.6412(2) -0.0150(3) 0.2114(3) 0.0677(9) Uani 1 1 d .
C3 C 0.7119(2) -0.0520(3) 0.2525(3) 0.0732(9) Uani 1 1 d .
H3 H 0.7226 -0.1227 0.265 0.088 Uiso 1 1 calc R
C4 C 0.7694(2) 0.0168(2) 0.2763(3) 0.0658(8) Uani 1 1 d .
C5 C 0.8443(2) -0.0209(3) 0.3149(3) 0.0712(9) Uani 1 1 d .
H5 H 0.8544 -0.0919 0.3256 0.085 Uiso 1 1 calc R
C6 C 0.9000(2) 0.0421(3) 0.3358(3) 0.0703(9) Uani 1 1 d .
H6 H 0.8891 0.1128 0.3276 0.084 Uiso 1 1 calc R
C7 C 0.97597(19) 0.0117(3) 0.3700(3) 0.0638(8) Uani 1 1 d .
C8 C 0.9991(2) -0.0932(3) 0.3840(3) 0.0741(9) Uani 1 1 d .
H8 H 0.966 -0.1452 0.3736 0.089 Uiso 1 1 calc R
C9 C 1.0696(2) -0.1187(2) 0.4128(3) 0.0736(9) Uani 1 1 d .
H9 H 1.084 -0.1882 0.4217 0.088 Uiso 1 1 calc R
C10 C 1.12148(19) -0.0417(2) 0.4293(3) 0.0633(8) Uani 1 1 d .
C11 C 1.1939(2) -0.0669(3) 0.4565(3) 0.0689(9) Uani 1 1 d .
H11 H 1.2097 -0.1358 0.4664 0.083 Uiso 1 1 calc R
C12 C 1.2406(2) 0.0105(3) 0.4680(3) 0.0689(9) Uani 1 1 d .
C13 C 1.2167(2) 0.1148(3) 0.4514(3) 0.0741(9) Uani 1 1 d .
H13 H 1.248 0.1665 0.4567 0.089 Uiso 1 1 calc R
C14 C 1.1485(2) 0.1403(3) 0.4279(3) 0.0731(9) Uani 1 1 d .
H14 H 1.1343 0.2097 0.4198 0.088 Uiso 1 1 calc R
C15 C 1.09854(19) 0.0634(2) 0.4154(2) 0.0618(8) Uani 1 1 d .
C16 C 1.02627(19) 0.0871(3) 0.3875(2) 0.0670(9) Uani 1 1 d .
H16 H 1.0119 0.1563 0.3805 0.08 Uiso 1 1 calc R
C17 C 1.3451(2) -0.1056(3) 0.5245(3) 0.0926(12) Uani 1 1 d .
H17A H 1.3529 -0.1297 0.5896 0.139 Uiso 1 1 calc R
H17B H 1.3962 -0.104 0.5452 0.139 Uiso 1 1 calc R
H17C H 1.3089 -0.1516 0.4597 0.139 Uiso 1 1 calc R
B1 B 0.6776(3) 0.1623(3) 0.2178(4) 0.0754(11) Uani 1 1 d .
F1 F 0.64307(13) 0.21512(17) 0.11832(18) 0.1047(7) Uani 1 1 d .
F2 F 0.69534(13) 0.22666(16) 0.30111(19) 0.1032(7) Uani 1 1 d .
F3 F 0.5949(7) -0.1811(6) 0.2015(19) 0.172(8) Uani 0.63(2) 1 d P
F4 F 0.5098(8) -0.0759(12) 0.0803(8) 0.170(7) Uani 0.63(2) 1 d P
F5 F 0.5605(9) -0.0609(13) 0.2464(13) 0.198(6) Uani 0.63(2) 1 d P
F6 F 0.5471(12) -0.145(2) 0.0860(18) 0.136(7) Uani 0.37(2) 1 d P
F8 F 0.5130(15) -0.0437(13) 0.140(4) 0.237(18) Uani 0.37(2) 1 d P
F7 F 0.5998(13) -0.149(2) 0.2536(15) 0.201(14) Uani 0.37(2) 1 d P
O1 O 0.62139(13) 0.08157(18) 0.1942(2) 0.0872(7) Uani 1 1 d .
O2 O 0.75488(13) 0.11505(16) 0.26177(19) 0.0763(7) Uani 1 1 d .
O3 O 1.31117(14) -0.00364(19) 0.4930(2) 0.0881(7) Uani 1 1 d .

loop_
_atom_site_aniso_label
_atom_site_aniso_U_11
_atom_site_aniso_U_22
_atom_site_aniso_U_33
_atom_site_aniso_U_23
_atom_site_aniso_U_13
_atom_site_aniso_U_12
C1 0.088(4) 0.079(3) 0.104(4) 0.002(3) 0.058(3) -0.014(3)
C2 0.073(2) 0.054(2) 0.070(2) -0.0012(16) 0.0463(19) -0.0064(19)
C3 0.080(3) 0.053(2) 0.088(2) 0.0001(17) 0.058(2) -0.0022(19)
C4 0.071(2) 0.053(2) 0.066(2) 0.0008(15) 0.0439(18) 0.0004(18)
C5 0.079(2) 0.056(2) 0.078(2) 0.0002(16) 0.053(2) 0.0000(19)
C6 0.076(2) 0.061(2) 0.068(2) 0.0021(16) 0.0461(19) 0.0009(18)
C7 0.067(2) 0.057(2) 0.0629(19) 0.0031(15) 0.0426(18) 0.0058(18)
C8 0.077(2) 0.063(2) 0.084(2) -0.0030(17) 0.055(2) -0.0029(18)
C9 0.083(2) 0.051(2) 0.089(2) -0.0031(16) 0.059(2) -0.0001(18)
C10 0.070(2) 0.055(2) 0.0656(19) -0.0015(15) 0.0463(18) 0.0008(16)
C11 0.076(2) 0.054(2) 0.079(2) -0.0038(16) 0.053(2) -0.0010(18)
C12 0.070(2) 0.064(2) 0.074(2) -0.0058(17) 0.0493(19) -0.0023(19)
C13 0.084(3) 0.059(2) 0.083(2) -0.0062(17) 0.058(2) -0.0084(18)
C14 0.080(2) 0.056(2) 0.083(2) 0.0000(17) 0.055(2) 0.0014(19)
C15 0.070(2) 0.054(2) 0.0623(19) -0.0010(14) 0.0453(17) 0.0002(17)
C16 0.073(2) 0.056(2) 0.066(2) 0.0001(15) 0.0444(19) 0.0042(18)
C17 0.088(3) 0.079(3) 0.117(3) -0.001(2) 0.071(3) 0.009(2)
B1 0.078(3) 0.048(2) 0.083(3) -0.001(2) 0.048(2) -0.001(2)
F1 0.0997(16) 0.0862(15) 0.1002(15) 0.0262(12) 0.0567(13) 0.0110(12)
F2 0.1098(16) 0.0773(15) 0.1158(16) -0.0171(12) 0.0740(14) -0.0041(12)
F3 0.142(9) 0.062(4) 0.31(2) 0.004(7) 0.152(13) -0.018(4)
F4 0.111(8) 0.145(11) 0.115(6) 0.015(6) 0.021(5) -0.060(7)
F5 0.208(11) 0.260(13) 0.228(10) -0.107(9) 0.189(10) -0.137(9)
F6 0.110(10) 0.142(14) 0.132(11) -0.048(11) 0.073(10) -0.063(10)
F8 0.140(18) 0.108(9) 0.50(5) -0.064(19) 0.23(3) -0.026(10)
F7 0.183(17) 0.19(2) 0.098(8) 0.054(12) 0.043(8) -0.101(15)
O1 0.0710(16) 0.0554(16) 0.117(2) 0.0046(13) 0.0568(15) 0.0003(12)
O2 0.0706(15) 0.0547(15) 0.0932(16) -0.0009(11) 0.0515(14) -0.0061(12)
O3 0.0817(18) 0.0716(17) 0.117(2) -0.0044(14) 0.0700(16) -0.0029(14)

loop_
_atom_type_symbol
_atom_type_description
_atom_type_scat_dispersion_real
_atom_type_scat_dispersion_imag
_atom_type_scat_source
C C 0.0033 0.0016 'International Tables Vol C Tables 4.2.6.8 and 6.1.1.4'
H H 0 0 'International Tables Vol C Tables 4.2.6.8 and 6.1.1.4'
B B 0.0013 0.0007 'International Tables Vol C Tables 4.2.6.8 and 6.1.1.4'
F F 0.0171 0.0103 'International Tables Vol C Tables 4.2.6.8 and 6.1.1.4'
O O 0.0106 0.006 'International Tables Vol C Tables 4.2.6.8 and 6.1.1.4'

loop_
_geom_angle_atom_site_label_1
_geom_angle_atom_site_label_2
_geom_angle_atom_site_label_3
_geom_angle
F7 C1 F4 131.4(9)
F7 C1 F8 115.5(19)
F4 C1 F8 47.1(14)
F7 C1 F3 40.3(14)
F4 C1 F3 108.9(8)
F8 C1 F3 129.9(9)
F7 C1 F5 67.8(15)
F4 C1 F5 104.3(10)
F8 C1 F5 58.9(18)
F3 C1 F5 105.5(9)
F7 C1 F6 102.5(13)
F4 C1 F6 53.4(7)
F8 C1 F6 98.6(14)
F3 C1 F6 63.8(8)
F5 C1 F6 142.2(7)
F7 C1 C2 113.8(9)
F4 C1 C2 113.9(5)
F8 C1 C2 115.7(9)
F3 C1 C2 114.4(6)
F5 C1 C2 109.0(6)
F6 C1 C2 108.2(6)
O1 C2 C3 125.2(3)
O1 C2 C1 113.2(3)
C3 C2 C1 121.7(4)
C2 C3 C4 119.2(3)
C2 C3 H3 120.4
C4 C3 H3 120.4
O2 C4 C3 120.0(3)
O2 C4 C5 119.5(3)
C3 C4 C5 120.6(3)
C6 C5 C4 122.3(3)
C6 C5 H5 118.8
C4 C5 H5 118.8
C5 C6 C7 126.7(3)
C5 C6 H6 116.7
C7 C6 H6 116.7
C16 C7 C8 118.8(3)
C16 C7 C6 119.1(3)
C8 C7 C6 122.1(3)
C9 C8 C7 120.4(3)
C9 C8 H8 119.8
C7 C8 H8 119.8
C8 C9 C10 121.4(3)
C8 C9 H9 119.3
C10 C9 H9 119.3
C11 C10 C15 119.5(3)
C11 C10 C9 122.1(3)
C15 C10 C9 118.4(3)
C12 C11 C10 119.8(3)
C12 C11 H11 120.1
C10 C11 H11 120.1
O3 C12 C11 125.4(3)
O3 C12 C13 113.9(3)
C11 C12 C13 120.7(3)
C14 C13 C12 120.2(3)
C14 C13 H13 119.9
C12 C13 H13 119.9
C13 C14 C15 121.1(3)
C13 C14 H14 119.4
C15 C14 H14 119.4
C16 C15 C14 122.5(3)
C16 C15 C10 118.8(3)
C14 C15 C10 118.7(3)
C7 C16 C15 122.2(3)
C7 C16 H16 118.9
C15 C16 H16 118.9
O3 C17 H17A 109.5
O3 C17 H17B 109.5
H17A C17 H17B 109.5
O3 C17 H17C 109.5
H17A C17 H17C 109.5
H17B C17 H17C 109.5
F2 B1 F1 111.1(3)
F2 B1 O1 108.3(3)
F1 B1 O1 109.9(3)
F2 B1 O2 108.4(3)
F1 B1 O2 108.3(3)
O1 B1 O2 110.9(3)
F7 F3 C1 64.4(13)
F7 F3 F6 123.8(19)
C1 F3 F6 62.2(7)
F8 F4 F6 131(2)
F8 F4 C1 64.9(15)
F6 F4 C1 69.9(9)
F7 F5 C1 51.8(7)
F7 F5 F8 100.1(11)
C1 F5 F8 56.5(8)
F4 F6 F3 103.2(11)
F4 F6 C1 56.7(7)
F3 F6 C1 54.0(6)
F4 F8 C1 68.0(10)
F4 F8 F5 130(2)
C1 F8 F5 64.7(16)
F3 F7 C1 75.3(12)
F3 F7 F5 131(2)
C1 F7 F5 60.4(12)
C2 O1 B1 120.9(3)
C4 O2 B1 123.9(3)
C12 O3 C17 117.8(3)

loop_
_geom_bond_atom_site_label_1
_geom_bond_atom_site_label_2
_geom_bond_distance
C1 F7 1.186(12)
C1 F4 1.239(9)
C1 F8 1.210(15)
C1 F3 1.273(9)
C1 F5 1.312(10)
C1 F6 1.391(13)
C1 C2 1.508(5)
C2 O1 1.288(4)
C2 C3 1.335(4)
C3 C4 1.395(4)
C3 H3 0.93
C4 O2 1.291(3)
C4 C5 1.434(4)
C5 C6 1.333(4)
C5 H5 0.93
C6 C7 1.455(4)
C6 H6 0.93
C7 C16 1.371(4)
C7 C8 1.412(4)
C8 C9 1.362(5)
C8 H8 0.93
C9 C10 1.416(4)
C9 H9 0.93
C10 C11 1.413(4)
C10 C15 1.414(4)
C11 C12 1.369(4)
C11 H11 0.93
C12 O3 1.363(4)
C12 C13 1.407(4)
C13 C14 1.353(4)
C13 H13 0.93
C14 C15 1.409(4)
C14 H14 0.93
C15 C16 1.400(4)
C16 H16 0.93
C17 O3 1.430(4)
C17 H17A 0.96
C17 H17B 0.96
C17 H17C 0.96
B1 F2 1.357(4)
B1 F1 1.359(4)
B1 O1 1.479(4)
B1 O2 1.497(5)
F3 F7 0.85(3)
F3 F6 1.412(15)
F4 F8 0.98(3)
F4 F6 1.190(13)
F5 F7 1.40(3)
F5 F8 1.24(4)
